data_7057098
loop_
_publ_author_name
'Huang, Bo'
'Wang, Nan'
'Yang, Kang'
'Ke, Degang'
'Fang, Yajun'
'Hu, Xunliang'
'Wu, Baolin'
'Xiao, Zicheng'
'Wu, Pingfan'
'Wei, Yongge'

_publ_section_title
;
 Stepwise syntheses and supramolecular assemblies of a series of
 polyoxovanadate hybrids with various architectures
;
_journal_issue 8
_journal_name_full 'New Journal of Chemistry'
_journal_page_first 5853
_journal_paper_doi 10.1039/C7NJ04727D
_journal_volume 42
_journal_year 2018
_chemical_formula_sum 'C64 H112 N4 O25 V6'
_chemical_formula_weight 1643.21
_space_group_crystal_system monoclinic
_space_group_IT_number 14
_space_group_name_Hall '-P 2yn'
_space_group_name_H-M_alt 'P 1 21/n 1'
_symmetry_space_group_name_Hall '-P 2yn'
_symmetry_space_group_name_H-M 'P 1 21/n 1'
_atom_sites_solution_hydrogens geom
_audit_creation_method SHELXL-2014/7
_audit_update_record
;
2017-03-31 deposited with the CCDC.
2018-02-26 downloaded from the CCDC.
;
_cell_angle_alpha 90
_cell_angle_beta 102.51(3)
_cell_angle_gamma 90
_cell_formula_units_Z 2
_cell_length_a 13.733(3)
_cell_length_b 17.259(4)
_cell_length_c 16.297(3)
_cell_measurement_reflns_used 8656
_cell_measurement_temperature 293(2)
_cell_measurement_theta_max 29.677
_cell_measurement_theta_min 2.308
_cell_volume 3771.0(15)
_computing_structure_refinement 'SHELXL-2014/7 (Sheldrick, 2014)'
_diffrn_ambient_temperature 293(2)
_diffrn_measured_fraction_theta_full 0.987
_diffrn_measured_fraction_theta_max 0.987
_diffrn_measurement_device_type 'Bruker P4'
_diffrn_measurement_method '\w scans'
_diffrn_radiation_type MoK\a
_diffrn_radiation_wavelength 0.71073
_diffrn_reflns_av_R_equivalents 0.1074
_diffrn_reflns_av_unetI/netI 0.0989
_diffrn_reflns_Laue_measured_fraction_full 0.987
_diffrn_reflns_Laue_measured_fraction_max 0.987
_diffrn_reflns_limit_h_max 16
_diffrn_reflns_limit_h_min -16
_diffrn_reflns_limit_k_max 20
_diffrn_reflns_limit_k_min -20
_diffrn_reflns_limit_l_max 19
_diffrn_reflns_limit_l_min -19
_diffrn_reflns_number 25611
_diffrn_reflns_point_group_measured_fraction_full 0.987
_diffrn_reflns_point_group_measured_fraction_max 0.987
_diffrn_reflns_theta_full 24.846
_diffrn_reflns_theta_max 24.846
_diffrn_reflns_theta_min 1.741
_exptl_absorpt_coefficient_mu 0.790
_exptl_crystal_colour orange
_exptl_crystal_density_diffrn 1.447
_exptl_crystal_description platelet
_exptl_crystal_F_000 1724
_exptl_crystal_size_max 0.30
_exptl_crystal_size_mid 0.18
_exptl_crystal_size_min 0.05
_refine_diff_density_max 0.430
_refine_diff_density_min -0.437
_refine_diff_density_rms 0.075
_refine_ls_extinction_method none
_refine_ls_goodness_of_fit_ref 0.984
_refine_ls_hydrogen_treatment constr
_refine_ls_matrix_type full
_refine_ls_number_parameters 448
_refine_ls_number_reflns 6444
_refine_ls_number_restraints 23
_refine_ls_restrained_S_all 0.989
_refine_ls_R_factor_all 0.1439
_refine_ls_R_factor_gt 0.0610
_refine_ls_shift/su_max 0.000
_refine_ls_shift/su_mean 0.000
_refine_ls_structure_factor_coef Fsqd
_refine_ls_weighting_details 'w=1/[\s^2^(Fo^2^)+(0.0914P)^2^] where P=(Fo^2^+2Fc^2^)/3'
_refine_ls_weighting_scheme calc
_refine_ls_wR_factor_gt 0.1507
_refine_ls_wR_factor_ref 0.1939
_reflns_Friedel_coverage 0.000
_reflns_number_gt 3103
_reflns_number_total 6444
_reflns_threshold_expression 'I > 2\s(I)'
_cod_data_source_file c7nj04727d2.cif
_cod_data_source_block pa-zba
_cod_depositor_comments 'Adding full bibliography for 7057098--7057101.cif.'
_cod_original_cell_volume 3770.9(14)
_cod_database_code 7057098
_shelx_shelxl_version_number 2014/7
_shelx_space_group_comment
;
The symmetry employed for this shelxl refinement is uniquely defined
by the following loop, which should always be used as a source of
symmetry information in preference to the above space-group names.
They are only intended as comments.
;

loop_
_space_group_symop_operation_xyz
'x, y, z'
'-x+1/2, y+1/2, -z+1/2'
'-x, -y, -z'
'x-1/2, -y-1/2, z-1/2'

loop_
_atom_site_label
_atom_site_type_symbol
_atom_site_fract_x
_atom_site_fract_y
_atom_site_fract_z
_atom_site_U_iso_or_equiv
_atom_site_adp_type
_atom_site_occupancy
_atom_site_site_symmetry_order
_atom_site_calc_flag
_atom_site_refinement_flags_posn
_atom_site_refinement_flags_adp
_atom_site_refinement_flags_occupancy
O1 O 0.0000 0.0000 0.5000 0.0444(13) Uani 1 2 d S . P
C1 C 0.0080(4) 0.0303(4) 0.2521(4) 0.0555(16) Uani 1 1 d . . .
N1 N -0.2043(5) 0.2971(4) 0.0957(4) 0.097(2) Uani 1 1 d . . .
H1A H -0.2681 0.2949 0.0894 0.116 Uiso 1 1 calc R U .
V1 V 0.12724(7) 0.06004(6) 0.46152(6) 0.0545(3) Uani 1 1 d . . .
V2 V -0.00042(8) -0.10206(6) 0.41329(7) 0.0570(3) Uani 1 1 d . . .
O2 O 0.1025(3) -0.0302(2) 0.3819(2) 0.0514(10) Uani 1 1 d . . .
C2 C 0.0101(5) 0.1092(4) 0.2937(4) 0.0611(17) Uani 1 1 d . . .
H2A H 0.0703 0.1363 0.2882 0.073 Uiso 1 1 calc R U .
H2B H -0.0465 0.1394 0.2645 0.073 Uiso 1 1 calc R U .
N2 N -0.4417(4) 0.1899(3) 0.3777(3) 0.0582(13) Uani 1 1 d . . .
V3 V -0.11666(7) 0.06613(7) 0.41180(7) 0.0579(3) Uani 1 1 d . . .
O3 O -0.0936(3) -0.0278(2) 0.3421(2) 0.0550(10) Uani 1 1 d . . .
C3 C 0.1000(4) -0.0162(4) 0.2941(4) 0.0594(17) Uani 1 1 d . . .
H3A H 0.0999 -0.0654 0.2653 0.071 Uiso 1 1 calc R U .
H3B H 0.1596 0.0119 0.2890 0.071 Uiso 1 1 calc R U .
O4 O 0.0073(3) 0.1041(2) 0.3810(2) 0.0530(10) Uani 1 1 d . . .
C4 C -0.0860(5) -0.0146(4) 0.2558(4) 0.0649(18) Uani 1 1 d . . .
H4A H -0.1438 0.0141 0.2266 0.078 Uiso 1 1 calc R U .
H4B H -0.0851 -0.0640 0.2276 0.078 Uiso 1 1 calc R U .
O5 O 0.0977(3) -0.1337(2) 0.5025(2) 0.0608(11) Uani 1 1 d . . .
C5 C 0.0174(5) 0.0400(5) 0.1596(4) 0.078(2) Uani 1 1 d . . .
H5A H 0.0718 0.0749 0.1564 0.093 Uiso 1 1 calc R U .
H5B H 0.0306 -0.0097 0.1364 0.093 Uiso 1 1 calc R U .
O6 O -0.1976(3) 0.0029(2) 0.4590(2) 0.0561(11) Uani 1 1 d . . .
C6 C -0.0782(7) 0.0917(5) 0.0333(5) 0.085(2) Uani 1 1 d . . .
O7 O 0.2100(3) 0.1024(3) 0.4221(3) 0.0663(12) Uani 1 1 d . . .
C7 C -0.1800(6) 0.1148(4) -0.0113(4) 0.0692(19) Uani 1 1 d . . .
O8 O -0.1010(3) -0.1316(2) 0.4609(2) 0.0594(11) Uani 1 1 d . . .
C8 C -0.2316(8) 0.0637(5) -0.0684(5) 0.095(3) Uani 1 1 d . . .
H8A H -0.2020 0.0176 -0.0797 0.114 Uiso 1 1 calc R U .
O9 O -0.1931(3) 0.1093(3) 0.3383(3) 0.0752(13) Uani 1 1 d . . .
C9 C -0.3294(8) 0.0812(6) -0.1099(5) 0.106(3) Uani 1 1 d . . .
H9A H -0.3652 0.0465 -0.1487 0.128 Uiso 1 1 calc R U .
O10 O 0.0004(4) -0.1658(3) 0.3423(3) 0.0765(13) Uani 1 1 d . . .
C10 C -0.3725(7) 0.1500(6) -0.0932(5) 0.102(3) Uani 1 1 d . . .
H10A H -0.4380 0.1609 -0.1199 0.122 Uiso 1 1 calc R U .
O11 O -0.0755(3) 0.0712(3) 0.1135(3) 0.0844(15) Uani 1 1 d . . .
C11 C -0.3196(6) 0.2027(5) -0.0372(5) 0.084(2) Uani 1 1 d . . .
H11A H -0.3489 0.2494 -0.0275 0.100 Uiso 1 1 calc R U .
O12 O -0.0070(4) 0.0854(3) 0.0003(3) 0.1055(19) Uani 1 1 d . . .
C12 C -0.2225(6) 0.1859(5) 0.0047(4) 0.073(2) Uani 1 1 d . . .
C13 C -0.1591(6) 0.2418(5) 0.0621(5) 0.077(2) Uani 1 1 d . . .
O13 O -0.0663(4) 0.2380(4) 0.0747(4) 0.113(2) Uani 1 1 d . . .
C14 C -0.1510(7) 0.3620(5) 0.1434(6) 0.120(3) Uani 1 1 d D U .
H14A H -0.0946 0.3745 0.1188 0.144 Uiso 1 1 calc R U .
H14B H -0.1952 0.4065 0.1346 0.144 Uiso 1 1 calc R U .
C15 C -0.1141(14) 0.3537(10) 0.2322(6) 0.278(12) Uani 1 1 d D U .
H15A H -0.1023 0.4053 0.2560 0.333 Uiso 1 1 calc R U .
H15B H -0.0499 0.3280 0.2408 0.333 Uiso 1 1 calc R U .
C16 C -0.1741(12) 0.3123(10) 0.2800(8) 0.270(10) Uani 1 1 d D U .
H16A H -0.1405 0.3113 0.3381 0.404 Uiso 1 1 calc R U .
H16B H -0.2373 0.3379 0.2745 0.404 Uiso 1 1 calc R U .
H16C H -0.1846 0.2603 0.2593 0.404 Uiso 1 1 calc R U .
C21 C -0.4034(5) 0.1868(4) 0.2965(4) 0.0653(18) Uani 1 1 d . . .
H21A H -0.4280 0.2322 0.2634 0.078 Uiso 1 1 calc R U .
H21B H -0.3312 0.1906 0.3112 0.078 Uiso 1 1 calc R U .
C22 C -0.4299(5) 0.1179(5) 0.2426(4) 0.077(2) Uani 1 1 d . . .
H22A H -0.5019 0.1133 0.2264 0.092 Uiso 1 1 calc R U .
H22B H -0.4041 0.0718 0.2739 0.092 Uiso 1 1 calc R U .
C23 C -0.3864(6) 0.1237(5) 0.1630(4) 0.087(2) Uani 1 1 d . . .
H23A H -0.4192 0.1658 0.1282 0.105 Uiso 1 1 calc R U .
H23B H -0.3160 0.1361 0.1795 0.105 Uiso 1 1 calc R U .
C24 C -0.3986(8) 0.0517(6) 0.1129(5) 0.122(3) Uani 1 1 d . . .
H24A H -0.3704 0.0586 0.0644 0.183 Uiso 1 1 calc R U .
H24B H -0.3650 0.0100 0.1465 0.183 Uiso 1 1 calc R U .
H24C H -0.4683 0.0397 0.0952 0.183 Uiso 1 1 calc R U .
C31 C -0.3990(5) 0.1213(4) 0.4321(4) 0.0682(19) Uani 1 1 d . . .
H31A H -0.3270 0.1224 0.4397 0.082 Uiso 1 1 calc R U .
H31B H -0.4224 0.0742 0.4018 0.082 Uiso 1 1 calc R U .
C32 C -0.4241(5) 0.1170(4) 0.5186(4) 0.075(2) Uani 1 1 d . . .
H32A H -0.4086 0.1661 0.5473 0.090 Uiso 1 1 calc R U .
H32B H -0.4949 0.1074 0.5123 0.090 Uiso 1 1 calc R U .
C33 C -0.3658(6) 0.0531(5) 0.5704(4) 0.083(2) Uani 1 1 d . . .
H33A H -0.3763 0.0052 0.5386 0.100 Uiso 1 1 calc R U .
H33B H -0.2952 0.0654 0.5803 0.100 Uiso 1 1 calc R U .
C34 C -0.3938(6) 0.0408(5) 0.6530(4) 0.095(3) Uani 1 1 d . . .
H34A H -0.3542 -0.0003 0.6828 0.142 Uiso 1 1 calc R U .
H34B H -0.3820 0.0876 0.6856 0.142 Uiso 1 1 calc R U .
H34C H -0.4631 0.0274 0.6438 0.142 Uiso 1 1 calc R U .
C41 C -0.5538(5) 0.1846(4) 0.3608(4) 0.0690(19) Uani 1 1 d . U .
H41A H -0.5736 0.1343 0.3363 0.083 Uiso 1 1 calc R U .
H41B H -0.5741 0.1871 0.4141 0.083 Uiso 1 1 calc R U .
C42 C -0.6094(5) 0.2453(5) 0.3042(4) 0.084(2) Uani 1 1 d . U .
H42A H -0.5774 0.2543 0.2575 0.101 Uiso 1 1 calc R U .
H42B H -0.6089 0.2935 0.3349 0.101 Uiso 1 1 calc R U .
C43 C -0.7162(6) 0.2190(7) 0.2712(6) 0.134(4) Uani 1 1 d . U .
H43A H -0.7147 0.1681 0.2463 0.160 Uiso 1 1 calc R U .
H43B H -0.7478 0.2134 0.3186 0.160 Uiso 1 1 calc R U .
C44 C -0.7748(8) 0.2659(9) 0.2133(6) 0.193(6) Uani 1 1 d . U .
H44A H -0.8403 0.2439 0.1969 0.289 Uiso 1 1 calc R U .
H44B H -0.7792 0.3162 0.2375 0.289 Uiso 1 1 calc R U .
H44C H -0.7460 0.2707 0.1649 0.289 Uiso 1 1 calc R U .
C51 C -0.4084(5) 0.2660(4) 0.4218(4) 0.0723(19) Uani 1 1 d . . .
H51A H -0.4292 0.3080 0.3822 0.087 Uiso 1 1 calc R U .
H51B H -0.4428 0.2726 0.4674 0.087 Uiso 1 1 calc R U .
C52 C -0.2988(5) 0.2735(5) 0.4566(5) 0.093(2) Uani 1 1 d . . .
H52A H -0.2786 0.2349 0.5002 0.111 Uiso 1 1 calc R U .
H52B H -0.2635 0.2628 0.4124 0.111 Uiso 1 1 calc R U .
C53 C -0.2695(7) 0.3512(6) 0.4922(7) 0.123(3) Uani 1 1 d . . .
H53A H -0.3041 0.3615 0.5370 0.147 Uiso 1 1 calc R U .
H53B H -0.2906 0.3898 0.4488 0.147 Uiso 1 1 calc R U .
C54 C -0.1592(8) 0.3591(7) 0.5262(7) 0.160(5) Uani 1 1 d . . .
H54A H -0.1447 0.4104 0.5483 0.240 Uiso 1 1 calc R U .
H54B H -0.1379 0.3218 0.5702 0.240 Uiso 1 1 calc R U .
H54C H -0.1244 0.3502 0.4819 0.240 Uiso 1 1 calc R U .

loop_
_atom_site_aniso_label
_atom_site_aniso_U_11
_atom_site_aniso_U_22
_atom_site_aniso_U_33
_atom_site_aniso_U_23
_atom_site_aniso_U_13
_atom_site_aniso_U_12
O1 0.043(3) 0.045(3) 0.045(3) -0.003(3) 0.010(2) 0.002(2)
C1 0.056(4) 0.068(4) 0.046(3) -0.001(3) 0.018(3) 0.007(3)
N1 0.088(5) 0.090(5) 0.111(5) -0.009(4) 0.017(4) 0.014(4)
V1 0.0515(6) 0.0602(7) 0.0541(6) -0.0073(6) 0.0162(5) -0.0064(5)
V2 0.0685(7) 0.0491(6) 0.0575(7) -0.0127(6) 0.0225(6) -0.0024(6)
O2 0.048(2) 0.060(3) 0.048(2) -0.001(2) 0.0145(19) 0.0037(19)
C2 0.054(4) 0.066(4) 0.066(4) 0.013(4) 0.019(3) 0.009(3)
N2 0.060(3) 0.064(4) 0.054(3) 0.007(3) 0.021(3) 0.012(3)
V3 0.0500(6) 0.0720(8) 0.0542(7) 0.0051(6) 0.0167(5) 0.0158(6)
O3 0.051(2) 0.071(3) 0.044(2) -0.005(2) 0.0119(19) -0.002(2)
C3 0.059(4) 0.068(4) 0.054(4) -0.006(3) 0.018(3) 0.003(3)
O4 0.059(2) 0.055(2) 0.050(2) 0.005(2) 0.022(2) 0.007(2)
C4 0.063(4) 0.084(5) 0.047(4) -0.007(4) 0.012(3) 0.007(4)
O5 0.070(3) 0.056(3) 0.062(3) -0.001(2) 0.023(2) 0.015(2)
C5 0.064(4) 0.121(6) 0.045(4) 0.005(4) 0.004(3) 0.029(4)
O6 0.042(2) 0.070(3) 0.056(2) 0.000(2) 0.0093(19) 0.002(2)
C6 0.095(6) 0.092(6) 0.076(5) 0.014(5) 0.041(5) 0.007(5)
O7 0.063(3) 0.072(3) 0.069(3) -0.002(2) 0.026(2) -0.010(2)
C7 0.081(5) 0.076(5) 0.055(4) 0.006(4) 0.024(4) 0.006(4)
O8 0.070(3) 0.050(2) 0.059(3) -0.009(2) 0.016(2) -0.013(2)
C8 0.123(8) 0.104(7) 0.058(5) -0.002(5) 0.015(5) -0.005(6)
O9 0.058(3) 0.102(4) 0.068(3) 0.020(3) 0.017(2) 0.027(3)
C9 0.138(9) 0.118(8) 0.058(5) -0.008(5) 0.010(6) -0.012(7)
O10 0.098(3) 0.069(3) 0.070(3) -0.024(3) 0.033(3) -0.006(3)
C10 0.112(7) 0.113(7) 0.070(6) 0.011(6) -0.007(5) -0.009(6)
O11 0.077(3) 0.123(4) 0.059(3) 0.013(3) 0.026(3) 0.009(3)
C11 0.082(6) 0.091(6) 0.069(5) -0.001(5) -0.003(4) 0.000(5)
O12 0.108(4) 0.129(5) 0.094(4) 0.013(4) 0.054(3) 0.021(4)
C12 0.081(5) 0.082(5) 0.056(4) 0.012(4) 0.016(4) 0.003(5)
C13 0.078(6) 0.072(5) 0.083(5) 0.010(4) 0.023(5) 0.002(5)
O13 0.071(4) 0.131(5) 0.138(5) -0.019(4) 0.024(4) -0.008(3)
C14 0.110(7) 0.106(7) 0.130(7) -0.023(6) -0.007(6) -0.020(6)
C15 0.44(3) 0.30(2) 0.102(7) -0.028(11) 0.068(11) -0.20(2)
C16 0.32(2) 0.34(2) 0.178(12) -0.072(13) 0.114(14) -0.192(18)
C21 0.064(4) 0.075(5) 0.058(4) 0.018(4) 0.015(3) 0.009(4)
C22 0.075(5) 0.093(6) 0.065(5) 0.004(4) 0.022(4) 0.003(4)
C23 0.085(5) 0.121(7) 0.060(5) -0.003(5) 0.024(4) 0.006(5)
C24 0.150(9) 0.152(9) 0.079(6) -0.009(6) 0.054(6) 0.009(7)
C31 0.080(5) 0.065(4) 0.064(4) 0.017(4) 0.024(4) 0.019(4)
C32 0.081(5) 0.083(5) 0.067(5) 0.017(4) 0.031(4) 0.019(4)
C33 0.093(5) 0.101(6) 0.063(4) 0.024(4) 0.030(4) 0.028(5)
C34 0.097(6) 0.116(7) 0.074(5) 0.023(5) 0.023(5) 0.006(5)
C41 0.056(4) 0.082(5) 0.073(5) 0.010(4) 0.025(4) 0.008(4)
C42 0.060(5) 0.117(6) 0.079(5) 0.043(5) 0.025(4) 0.023(4)
C43 0.062(5) 0.213(11) 0.124(8) 0.103(8) 0.016(5) 0.026(6)
C44 0.105(8) 0.34(2) 0.121(9) 0.062(11) 0.004(7) -0.027(10)
C51 0.067(5) 0.072(5) 0.079(5) 0.008(4) 0.020(4) 0.006(4)
C52 0.070(5) 0.107(7) 0.100(6) -0.017(5) 0.017(5) -0.008(5)
C53 0.088(7) 0.116(8) 0.153(9) -0.012(7) 0.002(6) -0.012(6)
C54 0.118(9) 0.166(10) 0.186(11) -0.035(9) 0.012(8) -0.038(8)

loop_
_atom_type_symbol
_atom_type_description
_atom_type_scat_dispersion_real
_atom_type_scat_dispersion_imag
_atom_type_scat_source
C C 0.0033 0.0016 'International Tables Vol C Tables 4.2.6.8 and 6.1.1.4'
H H 0.0000 0.0000 'International Tables Vol C Tables 4.2.6.8 and 6.1.1.4'
N N 0.0061 0.0033 'International Tables Vol C Tables 4.2.6.8 and 6.1.1.4'
O O 0.0106 0.0060 'International Tables Vol C Tables 4.2.6.8 and 6.1.1.4'
V V 0.3005 0.5294 'International Tables Vol C Tables 4.2.6.8 and 6.1.1.4'

loop_
_geom_angle_atom_site_label_1
_geom_angle_atom_site_label_2
_geom_angle_atom_site_label_3
_geom_angle
_geom_angle_site_symmetry_1
_geom_angle_site_symmetry_3
V3 O1 V3 180.0 3_556 .
V3 O1 V1 85.51(4) 3_556 .
V3 O1 V1 94.49(4) . .
V3 O1 V1 94.49(4) 3_556 3_556
V3 O1 V1 85.51(4) . 3_556
V1 O1 V1 180.0 . 3_556
V3 O1 V2 84.72(4) 3_556 .
V3 O1 V2 95.28(4) . .
V1 O1 V2 94.72(4) . .
V1 O1 V2 85.28(4) 3_556 .
V3 O1 V2 95.29(4) 3_556 3_556
V3 O1 V2 84.72(4) . 3_556
V1 O1 V2 85.29(4) . 3_556
V1 O1 V2 94.72(4) 3_556 3_556
V2 O1 V2 180.0 . 3_556
C4 C1 C2 112.1(5) . .
C4 C1 C3 109.9(5) . .
C2 C1 C3 109.7(5) . .
C4 C1 C5 110.1(5) . .
C2 C1 C5 109.9(5) . .
C3 C1 C5 104.9(5) . .
C13 N1 C14 123.1(8) . .
O7 V1 O6 104.4(2) . 3_556
O7 V1 O8 103.2(2) . 3_556
O6 V1 O8 93.67(18) 3_556 3_556
O7 V1 O2 97.51(19) . .
O6 V1 O2 89.23(17) 3_556 .
O8 V1 O2 157.64(17) 3_556 .
O7 V1 O4 96.73(19) . .
O6 V1 O4 158.24(17) 3_556 .
O8 V1 O4 86.62(17) 3_556 .
O2 V1 O4 82.65(16) . .
O7 V1 O1 172.75(16) . .
O6 V1 O1 81.29(12) 3_556 .
O8 V1 O1 80.71(13) 3_556 .
O2 V1 O1 77.82(11) . .
O4 V1 O1 77.29(11) . .
O7 V1 V3 138.33(16) . 3_556
O6 V1 V3 34.24(12) 3_556 3_556
O8 V1 V3 88.22(13) 3_556 3_556
O2 V1 V3 81.76(11) . 3_556
O4 V1 V3 124.17(11) . 3_556
O1 V1 V3 47.06(3) . 3_556
O7 V1 V2 136.06(16) . 3_556
O6 V1 V2 87.53(12) 3_556 3_556
O8 V1 V2 33.05(12) 3_556 3_556
O2 V1 V2 125.23(11) . 3_556
O4 V1 V2 80.88(11) . 3_556
O1 V1 V2 47.67(3) . 3_556
V3 V1 V2 66.11(4) 3_556 3_556
O10 V2 O8 104.1(2) . .
O10 V2 O5 104.4(2) . .
O8 V2 O5 94.31(19) . .
O10 V2 O3 97.2(2) . .
O8 V2 O3 88.68(17) . .
O5 V2 O3 156.72(17) . .
O10 V2 O2 97.1(2) . .
O8 V2 O2 157.64(17) . .
O5 V2 O2 87.10(17) . .
O3 V2 O2 81.65(16) . .
O10 V2 O1 172.19(17) . .
O8 V2 O1 81.30(13) . .
O5 V2 O1 80.49(12) . .
O3 V2 O1 77.15(11) . .
O2 V2 O1 76.92(11) . .
O10 V2 V3 137.67(18) . 3_556
O8 V2 V3 87.27(13) . 3_556
O5 V2 V3 33.37(12) . 3_556
O3 V2 V3 124.11(12) . 3_556
O2 V2 V3 81.67(11) . 3_556
O1 V2 V3 47.14(3) . 3_556
O10 V2 V1 138.08(17) . 3_556
O8 V2 V1 34.26(12) . 3_556
O5 V2 V1 88.22(12) . 3_556
O3 V2 V1 81.31(11) . 3_556
O2 V2 V1 123.72(11) . 3_556
O1 V2 V1 47.05(3) . 3_556
V3 V2 V1 65.35(4) 3_556 3_556
C3 O2 V1 118.3(4) . .
C3 O2 V2 119.0(3) . .
V1 O2 V2 109.89(17) . .
O4 C2 C1 112.6(5) . .
C41 N2 C31 108.0(5) . .
C41 N2 C51 109.2(5) . .
C31 N2 C51 111.0(5) . .
C41 N2 C21 111.7(5) . .
C31 N2 C21 108.5(5) . .
C51 N2 C21 108.4(5) . .
O9 V3 O5 104.0(2) . 3_556
O9 V3 O6 103.4(2) . .
O5 V3 O6 93.36(18) 3_556 .
O9 V3 O4 96.7(2) . .
O5 V3 O4 89.73(18) 3_556 .
O6 V3 O4 158.27(17) . .
O9 V3 O3 96.3(2) . .
O5 V3 O3 159.15(17) 3_556 .
O6 V3 O3 86.68(17) . .
O4 V3 O3 82.92(16) . .
O9 V3 O1 171.93(16) . .
O5 V3 O1 82.39(13) 3_556 .
O6 V3 O1 80.87(12) . .
O4 V3 O1 78.23(11) . .
O3 V3 O1 77.02(11) . .
O9 V3 V2 137.91(18) . 3_556
O5 V3 V2 34.28(12) 3_556 3_556
O6 V3 V2 88.49(12) . 3_556
O4 V3 V2 82.01(12) . 3_556
O3 V3 V2 124.98(11) . 3_556
O1 V3 V2 48.14(3) . 3_556
O9 V3 V1 136.66(17) . 3_556
O5 V3 V1 87.51(13) 3_556 3_556
O6 V3 V1 33.45(12) . 3_556
O4 V3 V1 125.47(12) . 3_556
O3 V3 V1 81.06(11) . 3_556
O1 V3 V1 47.42(3) . 3_556
V2 V3 V1 66.29(4) 3_556 3_556
C4 O3 V2 119.5(3) . .
C4 O3 V3 117.8(4) . .
V2 O3 V3 110.05(17) . .
O2 C3 C1 111.8(5) . .
C2 O4 V3 118.7(3) . .
C2 O4 V1 118.3(3) . .
V3 O4 V1 109.51(18) . .
O3 C4 C1 111.1(5) . .
V3 O5 V2 112.3(2) 3_556 .
O11 C5 C1 107.3(5) . .
V1 O6 V3 112.31(19) 3_556 .
O12 C6 O11 123.2(8) . .
O12 C6 C7 124.7(7) . .
O11 C6 C7 111.8(6) . .
C8 C7 C12 121.1(8) . .
C8 C7 C6 117.1(8) . .
C12 C7 C6 121.8(7) . .
V2 O8 V1 112.7(2) . 3_556
C7 C8 C9 119.5(9) . .
C10 C9 C8 119.8(9) . .
C11 C10 C9 120.8(9) . .
C6 O11 C5 116.2(6) . .
C10 C11 C12 119.9(8) . .
C11 C12 C7 118.8(7) . .
C11 C12 C13 122.8(7) . .
C7 C12 C13 118.3(7) . .
O13 C13 N1 121.7(8) . .
O13 C13 C12 120.5(8) . .
N1 C13 C12 117.7(7) . .
C15 C14 N1 119.0(10) . .
C14 C15 C16 118.5(13) . .
C22 C21 N2 117.2(5) . .
C21 C22 C23 111.0(6) . .
C24 C23 C22 113.0(7) . .
N2 C31 C32 116.3(5) . .
C33 C32 C31 110.8(5) . .
C34 C33 C32 113.5(6) . .
C42 C41 N2 115.9(5) . .
C41 C42 C43 109.6(6) . .
C44 C43 C42 116.5(9) . .
C52 C51 N2 115.4(6) . .
C53 C52 C51 113.1(7) . .
C52 C53 C54 113.2(8) . .

loop_
_geom_bond_atom_site_label_1
_geom_bond_atom_site_label_2
_geom_bond_distance
_geom_bond_site_symmetry_2
O1 V3 2.2219(12) 3_556
O1 V3 2.2220(12) .
O1 V1 2.2349(11) .
O1 V1 2.2350(11) 3_556
O1 V2 2.2574(10) .
O1 V2 2.2575(10) 3_556
C1 C4 1.518(8) .
C1 C2 1.518(9) .
C1 C3 1.528(8) .
C1 C5 1.551(8) .
N1 C13 1.320(9) .
N1 C14 1.467(10) .
V1 O7 1.598(4) .
V1 O6 1.803(4) 3_556
V1 O8 1.857(4) 3_556
V1 O2 2.009(4) .
V1 O4 2.019(4) .
V1 V3 3.0256(16) 3_556
V1 V2 3.0433(16) 3_556
V2 O10 1.598(4) .
V2 O8 1.799(4) .
V2 O5 1.838(4) .
V2 O3 1.996(4) .
V2 O2 2.028(4) .
V2 V3 3.0181(18) 3_556
V2 V1 3.0433(16) 3_556
O2 C3 1.443(6) .
C2 O4 1.435(6) .
N2 C41 1.507(8) .
N2 C31 1.518(7) .
N2 C51 1.520(8) .
N2 C21 1.526(7) .
V3 O9 1.596(4) .
V3 O5 1.795(4) 3_556
V3 O6 1.840(4) .
V3 O4 1.988(4) .
V3 O3 2.044(4) .
V3 V2 3.0182(18) 3_556
V3 V1 3.0257(16) 3_556
O3 C4 1.450(7) .
O5 V3 1.795(4) 3_556
C5 O11 1.437(7) .
O6 V1 1.803(4) 3_556
C6 O12 1.218(8) .
C6 O11 1.347(8) .
C6 C7 1.484(10) .
C7 C8 1.363(10) .
C7 C12 1.408(9) .
O8 V1 1.857(4) 3_556
C8 C9 1.399(12) .
C9 C10 1.380(12) .
C10 C11 1.378(10) .
C11 C12 1.392(9) .
C12 C13 1.487(10) .
C13 O13 1.247(8) .
C14 C15 1.432(8) .
C15 C16 1.441(9) .
C21 C22 1.475(9) .
C22 C23 1.544(9) .
C23 C24 1.477(11) .
C31 C32 1.524(8) .
C32 C33 1.509(9) .
C33 C34 1.493(9) .
C41 C42 1.492(8) .
C42 C43 1.518(11) .
C43 C44 1.365(12) .
C51 C52 1.494(9) .
C52 C53 1.481(11) .
C53 C54 1.503(12) .
